data_1517050
loop_
_publ_author_name
'In Hong Hwang'
'Young Dan Jo'
'Hyun Kim'
'Kyeong Beom Kim'
'Kwang-Deog Jung'
'Cheal Kim'
'Youngmee Kim'
'Sung-Jin Kim'

_publ_section_title
;
 Catalytic transesterification reactions of one-dimensional coordination
 polymers containing paddle-wheel-type units connected by various bridging
 ligands
;
_journal_name_full
;
Inorganica Chimica Acta
;
_journal_page_first 39
_journal_page_last 45
_journal_volume 402
_journal_year 2013
_chemical_formula_sum 'C34 H28 Cl4 Cu2 N2 O8'
_chemical_formula_weight 861.46
_space_group_IT_number 2
_symmetry_cell_setting triclinic
_symmetry_space_group_name_Hall '-P 1'
_symmetry_space_group_name_H-M 'P -1'
_atom_sites_solution_hydrogens geom
_atom_sites_solution_primary direct
_atom_sites_solution_secondary difmap
_cell_angle_alpha 89.94(3)
_cell_angle_beta 83.54(3)
_cell_angle_gamma 62.30(3)
_cell_formula_units_Z 1
_cell_length_a 9.7440(19)
_cell_length_b 10.039(2)
_cell_length_c 10.740(2)
_cell_measurement_reflns_used 994
_cell_measurement_temperature 293(2)
_cell_measurement_theta_max 21.13
_cell_measurement_theta_min 2.29
_cell_volume 922.7(4)
_computing_cell_refinement 'Bruker SMART'
_computing_data_collection 'Bruker SMART'
_computing_data_reduction 'Bruker SAINT'
_computing_molecular_graphics 'Bruker SHELXTL'
_computing_publication_material 'Bruker SHELXTL'
_computing_structure_refinement 'SHELXL-97 (Sheldrick, 1997)'
_computing_structure_solution 'SHELXS-97 (Sheldrick, 1990)'
_diffrn_ambient_temperature 293(2)
_diffrn_measured_fraction_theta_full 0.977
_diffrn_measured_fraction_theta_max 0.977
_diffrn_measurement_device_type 'CCD area detector'
_diffrn_measurement_method 'phi and omega scans'
_diffrn_radiation_monochromator graphite
_diffrn_radiation_source 'fine-focus sealed tube'
_diffrn_radiation_type MoK\a
_diffrn_radiation_wavelength 0.71073
_diffrn_reflns_av_R_equivalents 0.0257
_diffrn_reflns_av_sigmaI/netI 0.0605
_diffrn_reflns_limit_h_max 7
_diffrn_reflns_limit_h_min -12
_diffrn_reflns_limit_k_max 12
_diffrn_reflns_limit_k_min -12
_diffrn_reflns_limit_l_max 12
_diffrn_reflns_limit_l_min -13
_diffrn_reflns_number 5185
_diffrn_reflns_theta_full 26.00
_diffrn_reflns_theta_max 26.00
_diffrn_reflns_theta_min 1.91
_exptl_absorpt_coefficient_mu 1.493
_exptl_absorpt_correction_T_max 0.956
_exptl_absorpt_correction_T_min 0.599
_exptl_absorpt_correction_type multi-scan
_exptl_absorpt_process_details '(SADABS; Bruker, 1997)'
_exptl_crystal_colour blue
_exptl_crystal_density_diffrn 1.550
_exptl_crystal_density_method 'not measured'
_exptl_crystal_description plate
_exptl_crystal_F_000 436
_exptl_crystal_size_max 0.35
_exptl_crystal_size_mid 0.30
_exptl_crystal_size_min 0.03
_refine_diff_density_max 0.668
_refine_diff_density_min -0.537
_refine_diff_density_rms 0.084
_refine_ls_extinction_method none
_refine_ls_goodness_of_fit_ref 0.943
_refine_ls_hydrogen_treatment constr
_refine_ls_matrix_type full
_refine_ls_number_parameters 226
_refine_ls_number_reflns 3541
_refine_ls_number_restraints 0
_refine_ls_restrained_S_all 0.943
_refine_ls_R_factor_all 0.0708
_refine_ls_R_factor_gt 0.0499
_refine_ls_shift/su_max 0.000
_refine_ls_shift/su_mean 0.000
_refine_ls_structure_factor_coef Fsqd
_refine_ls_weighting_details 'calc w=1/[\s^2^(Fo^2^)+(0.0779P)^2^+0.0000P] where P=(Fo^2^+2Fc^2^)/3'
_refine_ls_weighting_scheme calc
_refine_ls_wR_factor_gt 0.1208
_refine_ls_wR_factor_ref 0.1281
_reflns_number_gt 2549
_reflns_number_total 3541
_reflns_threshold_expression >2sigma(I)
_cod_data_source_file ICA-2013-402-39-45-5.cif
_cod_data_source_block 5
_cod_original_cell_volume 922.7(3)
_cod_original_sg_symbol_H-M P-1
_cod_database_code 1517050

loop_
_symmetry_equiv_pos_as_xyz
'x, y, z'
'-x, -y, -z'

loop_
_atom_site_label
_atom_site_type_symbol
_atom_site_fract_x
_atom_site_fract_y
_atom_site_fract_z
_atom_site_U_iso_or_equiv
_atom_site_adp_type
_atom_site_occupancy
_atom_site_symmetry_multiplicity
_atom_site_calc_flag
_atom_site_refinement_flags
Cu1 Cu 0.62775(5) 0.50863(5) 0.51022(4) 0.03396(18) Uani 1 1 d .
O11 O 0.7054(3) 0.2981(3) 0.5589(3) 0.0439(7) Uani 1 1 d .
O12 O 0.4865(3) 0.2832(3) 0.5419(3) 0.0450(7) Uani 1 1 d .
O21 O 0.5418(3) 0.5764(3) 0.6850(2) 0.0457(7) Uani 1 1 d .
O22 O 0.3248(3) 0.5569(3) 0.6676(2) 0.0495(7) Uani 1 1 d .
N31 N 0.8538(3) 0.5064(3) 0.5094(3) 0.0357(7) Uani 1 1 d .
C11 C 0.6250(4) 0.2288(4) 0.5678(3) 0.0367(9) Uani 1 1 d .
C12 C 0.6981(4) 0.0726(4) 0.6151(3) 0.0383(9) Uani 1 1 d .
C13 C 0.8535(5) 0.0029(5) 0.6372(4) 0.0520(11) Uani 1 1 d .
H13 H 0.9146 0.0507 0.6180 0.062 Uiso 1 1 calc R
C14 C 0.9180(6) -0.1373(5) 0.6876(5) 0.0669(14) Uani 1 1 d .
H14 H 1.0218 -0.1827 0.7026 0.080 Uiso 1 1 calc R
C15 C 0.8293(6) -0.2092(5) 0.7155(5) 0.0691(14) Uani 1 1 d .
H15 H 0.8723 -0.3022 0.7511 0.083 Uiso 1 1 calc R
C16 C 0.6760(6) -0.1437(5) 0.6907(5) 0.0651(13) Uani 1 1 d .
H16 H 0.6164 -0.1935 0.7074 0.078 Uiso 1 1 calc R
C17 C 0.6116(5) -0.0029(5) 0.6407(4) 0.0532(11) Uani 1 1 d .
H17 H 0.5084 0.0412 0.6241 0.064 Uiso 1 1 calc R
C21 C 0.4122(4) 0.5854(4) 0.7297(4) 0.0394(9) Uani 1 1 d .
C22 C 0.3553(4) 0.6314(4) 0.8639(4) 0.0415(9) Uani 1 1 d .
C23 C 0.4337(5) 0.6807(5) 0.9370(4) 0.0485(10) Uani 1 1 d .
H23 H 0.5216 0.6871 0.9009 0.058 Uiso 1 1 calc R
C24 C 0.3819(6) 0.7199(5) 1.0624(4) 0.0629(13) Uani 1 1 d .
H24 H 0.4336 0.7548 1.1104 0.075 Uiso 1 1 calc R
C25 C 0.2537(6) 0.7078(6) 1.1173(4) 0.0682(14) Uani 1 1 d .
H25 H 0.2190 0.7347 1.2022 0.082 Uiso 1 1 calc R
C26 C 0.1775(5) 0.6567(6) 1.0475(4) 0.0718(15) Uani 1 1 d .
H26 H 0.0924 0.6465 1.0851 0.086 Uiso 1 1 calc R
C27 C 0.2269(5) 0.6200(5) 0.9205(4) 0.0572(12) Uani 1 1 d .
H27 H 0.1732 0.5873 0.8728 0.069 Uiso 1 1 calc R
C31 C 0.9664(4) 0.4103(4) 0.5735(4) 0.0414(9) Uani 1 1 d .
H31 H 0.9459 0.3458 0.6255 0.050 Uiso 1 1 calc R
C32 C 0.8889(4) 0.5961(5) 0.4350(4) 0.0443(10) Uani 1 1 d .
H32 H 0.8142 0.6638 0.3883 0.053 Uiso 1 1 calc R
C1S C 0.2440(11) 0.0761(9) 0.9036(9) 0.170(4) Uani 1 1 d .
H1S1 H 0.1627 0.0822 0.9680 0.204 Uiso 1 1 calc R
H1S2 H 0.3425 -0.0060 0.9211 0.204 Uiso 1 1 calc R
Cl1S Cl 0.2542(3) 0.2378(3) 0.9070(2) 0.1489(9) Uani 1 1 d .
Cl2S Cl 0.2013(2) 0.0384(2) 0.7504(2) 0.1314(8) Uani 1 1 d .

loop_
_atom_site_aniso_label
_atom_site_aniso_U_11
_atom_site_aniso_U_22
_atom_site_aniso_U_33
_atom_site_aniso_U_23
_atom_site_aniso_U_13
_atom_site_aniso_U_12
Cu1 0.0231(2) 0.0449(3) 0.0400(3) 0.0049(2) -0.00724(17) -0.0203(2)
O11 0.0316(14) 0.0440(16) 0.0622(18) 0.0087(13) -0.0113(12) -0.0218(13)
O12 0.0338(15) 0.0492(17) 0.0590(18) 0.0135(13) -0.0153(12) -0.0234(14)
O21 0.0422(16) 0.0602(18) 0.0426(16) 0.0020(13) -0.0069(12) -0.0302(15)
O22 0.0393(16) 0.073(2) 0.0416(16) -0.0013(14) -0.0041(12) -0.0308(15)
N31 0.0282(16) 0.0442(19) 0.0402(19) 0.0070(15) -0.0084(13) -0.0206(15)
C11 0.0287(19) 0.046(2) 0.037(2) 0.0013(17) -0.0017(15) -0.0194(19)
C12 0.038(2) 0.038(2) 0.039(2) 0.0028(17) -0.0091(17) -0.0172(19)
C13 0.045(2) 0.045(3) 0.065(3) 0.009(2) -0.013(2) -0.019(2)
C14 0.061(3) 0.049(3) 0.080(4) 0.005(3) -0.029(3) -0.013(3)
C15 0.083(4) 0.040(3) 0.074(4) 0.006(2) -0.023(3) -0.017(3)
C16 0.073(3) 0.054(3) 0.077(4) 0.009(3) -0.007(3) -0.037(3)
C17 0.049(3) 0.048(3) 0.064(3) 0.009(2) -0.008(2) -0.025(2)
C21 0.034(2) 0.040(2) 0.044(2) 0.0085(18) -0.0092(17) -0.0165(19)
C22 0.039(2) 0.044(2) 0.038(2) 0.0063(18) -0.0100(17) -0.0149(19)
C23 0.049(2) 0.049(3) 0.047(3) 0.005(2) -0.009(2) -0.022(2)
C24 0.073(3) 0.066(3) 0.046(3) -0.002(2) -0.018(2) -0.027(3)
C25 0.060(3) 0.086(4) 0.042(3) -0.001(2) -0.002(2) -0.022(3)
C26 0.045(3) 0.105(4) 0.054(3) -0.003(3) 0.008(2) -0.028(3)
C27 0.039(2) 0.081(3) 0.047(3) -0.002(2) -0.005(2) -0.025(2)
C31 0.034(2) 0.050(3) 0.049(2) 0.018(2) -0.0135(17) -0.026(2)
C32 0.033(2) 0.052(3) 0.056(3) 0.023(2) -0.0187(18) -0.023(2)
C1S 0.148(8) 0.092(6) 0.197(10) 0.084(6) -0.005(7) 0.002(5)
Cl1S 0.1143(16) 0.152(2) 0.197(2) 0.0016(17) -0.0245(16) -0.0749(16)
Cl2S 0.0966(13) 0.1066(15) 0.199(2) 0.0178(14) -0.0370(14) -0.0506(12)

loop_
_atom_type_symbol
_atom_type_description
_atom_type_scat_dispersion_real
_atom_type_scat_dispersion_imag
_atom_type_scat_source
C C 0.0033 0.0016 'International Tables Vol C Tables 4.2.6.8 and 6.1.1.4'
H H 0.0000 0.0000 'International Tables Vol C Tables 4.2.6.8 and 6.1.1.4'
N N 0.0061 0.0033 'International Tables Vol C Tables 4.2.6.8 and 6.1.1.4'
O O 0.0106 0.0060 'International Tables Vol C Tables 4.2.6.8 and 6.1.1.4'
Cu Cu 0.3201 1.2651 'International Tables Vol C Tables 4.2.6.8 and 6.1.1.4'
Cl Cl 0.1484 0.1585 'International Tables Vol C Tables 4.2.6.8 and 6.1.1.4'

loop_
_geom_angle_atom_site_label_1
_geom_angle_atom_site_label_2
_geom_angle_atom_site_label_3
_geom_angle
_geom_angle_site_symmetry_1
_geom_angle_site_symmetry_3
O21 Cu1 O22 169.11(10) . 2_666
O21 Cu1 O12 90.63(12) . 2_666
O22 Cu1 O12 87.37(12) 2_666 2_666
O21 Cu1 O11 88.80(12) . .
O22 Cu1 O11 91.14(12) 2_666 .
O12 Cu1 O11 169.13(9) 2_666 .
O21 Cu1 N31 99.49(11) . .
O22 Cu1 N31 91.37(11) 2_666 .
O12 Cu1 N31 96.39(11) 2_666 .
O11 Cu1 N31 94.41(11) . .
O21 Cu1 Cu1 86.28(8) . 2_666
O22 Cu1 Cu1 82.89(8) 2_666 2_666
O12 Cu1 Cu1 85.68(8) 2_666 2_666
O11 Cu1 Cu1 83.45(8) . 2_666
N31 Cu1 Cu1 173.82(8) . 2_666
C11 O11 Cu1 124.4(2) . .
C11 O12 Cu1 122.1(2) . 2_666
C21 O21 Cu1 121.2(2) . .
C21 O22 Cu1 124.9(2) . 2_666
C32 N31 C31 116.9(3) . .
C32 N31 Cu1 119.8(2) . .
C31 N31 Cu1 123.1(2) . .
O12 C11 O11 124.3(4) . .
O12 C11 C12 118.0(3) . .
O11 C11 C12 117.7(3) . .
C17 C12 C13 118.5(4) . .
C17 C12 C11 120.8(3) . .
C13 C12 C11 120.7(3) . .
C14 C13 C12 120.5(4) . .
C14 C13 H13 119.7 . .
C12 C13 H13 119.7 . .
C15 C14 C13 120.2(5) . .
C15 C14 H14 119.9 . .
C13 C14 H14 119.9 . .
C14 C15 C16 120.1(5) . .
C14 C15 H15 119.9 . .
C16 C15 H15 119.9 . .
C15 C16 C17 119.4(4) . .
C15 C16 H16 120.3 . .
C17 C16 H16 120.3 . .
C12 C17 C16 121.1(4) . .
C12 C17 H17 119.4 . .
C16 C17 H17 119.4 . .
O21 C21 O22 124.7(4) . .
O21 C21 C22 119.0(3) . .
O22 C21 C22 116.2(3) . .
C27 C22 C23 118.7(4) . .
C27 C22 C21 120.5(4) . .
C23 C22 C21 120.8(3) . .
C24 C23 C22 120.3(4) . .
C24 C23 H23 119.9 . .
C22 C23 H23 119.9 . .
C23 C24 C25 120.3(4) . .
C23 C24 H24 119.9 . .
C25 C24 H24 119.9 . .
C26 C25 C24 120.2(4) . .
C26 C25 H25 119.9 . .
C24 C25 H25 119.9 . .
C25 C26 C27 119.9(4) . .
C25 C26 H26 120.0 . .
C27 C26 H26 120.0 . .
C22 C27 C26 120.6(4) . .
C22 C27 H27 119.7 . .
C26 C27 H27 119.7 . .
N31 C31 C32 122.2(3) . 2_766
N31 C31 H31 118.9 . .
C32 C31 H31 118.9 2_766 .
N31 C32 C31 121.0(3) . 2_766
N31 C32 H32 119.5 . .
C31 C32 H32 119.5 2_766 .
Cl1S C1S Cl2S 110.5(4) . .
Cl1S C1S H1S1 109.5 . .
Cl2S C1S H1S1 109.5 . .
Cl1S C1S H1S2 109.5 . .
Cl2S C1S H1S2 109.5 . .
H1S1 C1S H1S2 108.1 . .

loop_
_geom_bond_atom_site_label_1
_geom_bond_atom_site_label_2
_geom_bond_distance
_geom_bond_site_symmetry_2
Cu1 O21 1.952(3) .
Cu1 O22 1.954(3) 2_666
Cu1 O12 1.973(3) 2_666
Cu1 O11 1.978(3) .
Cu1 N31 2.192(3) .
Cu1 Cu1 2.6079(9) 2_666
O11 C11 1.264(4) .
O12 C11 1.263(4) .
O12 Cu1 1.973(3) 2_666
O21 C21 1.261(4) .
O22 C21 1.267(4) .
O22 Cu1 1.953(3) 2_666
N31 C32 1.338(4) .
N31 C31 1.338(4) .
C11 C12 1.506(5) .
C12 C17 1.380(5) .
C12 C13 1.390(5) .
C13 C14 1.386(6) .
C13 H13 0.9300 .
C14 C15 1.371(7) .
C14 H14 0.9300 .
C15 C16 1.382(7) .
C15 H15 0.9300 .
C16 C17 1.390(6) .
C16 H16 0.9300 .
C17 H17 0.9300 .
C21 C22 1.477(5) .
C22 C27 1.382(5) .
C22 C23 1.390(5) .
C23 C24 1.373(6) .
C23 H23 0.9300 .
C24 C25 1.378(7) .
C24 H24 0.9300 .
C25 C26 1.363(7) .
C25 H25 0.9300 .
C26 C27 1.384(6) .
C26 H26 0.9300 .
C27 H27 0.9300 .
C31 C32 1.374(5) 2_766
C31 H31 0.9300 .
C32 C31 1.374(5) 2_766
C32 H32 0.9300 .
C1S Cl1S 1.673(9) .
C1S Cl2S 1.823(10) .
C1S H1S1 0.9700 .
C1S H1S2 0.9700 .

loop_
_geom_torsion_atom_site_label_1
_geom_torsion_atom_site_label_2
_geom_torsion_atom_site_label_3
_geom_torsion_atom_site_label_4
_geom_torsion
_geom_torsion_site_symmetry_1
_geom_torsion_site_symmetry_4
O21 Cu1 O11 C11 84.9(3) . .
O22 Cu1 O11 C11 -84.2(3) 2_666 .
O12 Cu1 O11 C11 -2.2(8) 2_666 .
N31 Cu1 O11 C11 -175.6(3) . .
Cu1 Cu1 O11 C11 -1.5(3) 2_666 .
O22 Cu1 O21 C21 8.3(8) 2_666 .
O12 Cu1 O21 C21 87.6(3) 2_666 .
O11 Cu1 O21 C21 -81.5(3) . .
N31 Cu1 O21 C21 -175.8(3) . .
Cu1 Cu1 O21 C21 2.0(3) 2_666 .
O21 Cu1 N31 C32 -118.2(3) . .
O22 Cu1 N31 C32 61.1(3) 2_666 .
O12 Cu1 N31 C32 -26.5(3) 2_666 .
O11 Cu1 N31 C32 152.3(3) . .
Cu1 Cu1 N31 C32 82.8(8) 2_666 .
O21 Cu1 N31 C31 67.1(3) . .
O22 Cu1 N31 C31 -113.7(3) 2_666 .
O12 Cu1 N31 C31 158.8(3) 2_666 .
O11 Cu1 N31 C31 -22.5(3) . .
Cu1 Cu1 N31 C31 -91.9(8) 2_666 .
Cu1 O12 C11 O11 -2.6(5) 2_666 .
Cu1 O12 C11 C12 175.9(2) 2_666 .
Cu1 O11 C11 O12 2.9(5) . .
Cu1 O11 C11 C12 -175.6(2) . .
O12 C11 C12 C17 -6.0(5) . .
O11 C11 C12 C17 172.6(4) . .
O12 C11 C12 C13 175.7(4) . .
O11 C11 C12 C13 -5.7(5) . .
C17 C12 C13 C14 -2.1(6) . .
C11 C12 C13 C14 176.3(4) . .
C12 C13 C14 C15 0.4(7) . .
C13 C14 C15 C16 1.5(7) . .
C14 C15 C16 C17 -1.7(7) . .
C13 C12 C17 C16 1.8(6) . .
C11 C12 C17 C16 -176.5(4) . .
C15 C16 C17 C12 0.1(7) . .
Cu1 O21 C21 O22 -2.1(5) . .
Cu1 O21 C21 C22 177.6(2) . .
Cu1 O22 C21 O21 0.5(6) 2_666 .
Cu1 O22 C21 C22 -179.2(2) 2_666 .
O21 C21 C22 C27 -169.9(4) . .
O22 C21 C22 C27 9.8(6) . .
O21 C21 C22 C23 7.3(6) . .
O22 C21 C22 C23 -173.1(4) . .
C27 C22 C23 C24 -1.3(6) . .
C21 C22 C23 C24 -178.5(4) . .
C22 C23 C24 C25 1.3(7) . .
C23 C24 C25 C26 0.1(8) . .
C24 C25 C26 C27 -1.4(8) . .
C23 C22 C27 C26 -0.1(7) . .
C21 C22 C27 C26 177.1(4) . .
C25 C26 C27 C22 1.4(8) . .
C32 N31 C31 C32 0.6(6) . 2_766
Cu1 N31 C31 C32 175.5(3) . 2_766
C31 N31 C32 C31 -0.6(6) . 2_766
Cu1 N31 C32 C31 -175.7(3) . 2_766
